data_4021740
loop_
_publ_author_name
'Maurice Frederic Pilz'
'Christian Limberg'
'Burkhard Ziemer'

_publ_section_title
;
 Xanthene-Based Ligand with Two Adjacent \b-Diiminato
 Binding Sites
;
_journal_name_full 'Journal of Organic Chemistry'
_journal_page_first 4559
_journal_page_last 4564
_journal_paper_doi 10.1021/jo060394y
_journal_volume 71
_journal_year 2006
_chemical_formula_moiety 'C61 H70 N4 O, C2 H6 O'
_chemical_formula_sum 'C63 H76 N4 O2'
_chemical_formula_weight 921.28
_chemical_name_systematic
; 
 2,7-Bis(1,1-dimethylethyl)-9,9-dimethyl-4,5-bis(1-(2,3-dimethylphenyl
amino)-3-(2,3-dimethylphenylimino)iso-propenyl)-xanthene 
;
_space_group_IT_number 2
_symmetry_cell_setting triclinic
_symmetry_space_group_name_Hall '-P 1'
_symmetry_space_group_name_H-M 'P -1'
_atom_sites_solution_hydrogens geom
_atom_sites_solution_primary direct
_atom_sites_solution_secondary difmap
_audit_creation_method SHELXL-97
_cell_angle_alpha 96.17(3)
_cell_angle_beta 93.52(3)
_cell_angle_gamma 100.92(3)
_cell_formula_units_Z 2
_cell_length_a 11.407(3)
_cell_length_b 14.078(4)
_cell_length_c 17.325(4)
_cell_measurement_reflns_used 5000
_cell_measurement_temperature 180(2)
_cell_measurement_theta_max 25.0
_cell_measurement_theta_min 2.5
_cell_volume 2706.4(12)
_computing_cell_refinement 'IPDS2.87 (Stoe & Cie, 1997)'
_computing_data_collection 'IPDS2.87 (Stoe & Cie, 1997)'
_computing_data_reduction 'IPDS2.87 (Stoe & Cie, 1997)'
_computing_molecular_graphics 'DIAMOND (Brandenburg, 1999)'
_computing_publication_material 'SHELXL97 (Sheldrick, 1997)'
_computing_structure_refinement 'SHELXL97 (Sheldrick, 1997)'
_computing_structure_solution 'SHELXS97 (Sheldrick, 1990)'
_diffrn_ambient_temperature 180(2)
_diffrn_detector_area_resol_mean 6.667
_diffrn_measured_fraction_theta_full 0.941
_diffrn_measured_fraction_theta_max 0.941
_diffrn_measurement_device 'Stoe IPDS diffractometer'
_diffrn_measurement_method '\f-oscill.,\f-incr.=1.5\%,133 exposures'
_diffrn_radiation_monochromator 'planar graphite'
_diffrn_radiation_source 'fine-focus sealed X-ray tube'
_diffrn_radiation_type MoK\a
_diffrn_radiation_wavelength 0.71073
_diffrn_reflns_av_R_equivalents 0.0462
_diffrn_reflns_av_sigmaI/netI 0.0912
_diffrn_reflns_limit_h_max 13
_diffrn_reflns_limit_h_min -13
_diffrn_reflns_limit_k_max 16
_diffrn_reflns_limit_k_min -16
_diffrn_reflns_limit_l_max 20
_diffrn_reflns_limit_l_min -20
_diffrn_reflns_number 18301
_diffrn_reflns_theta_full 25.25
_diffrn_reflns_theta_max 25.25
_diffrn_reflns_theta_min 2.37
_diffrn_standards_decay_% 0
_diffrn_standards_interval_count 0
_diffrn_standards_interval_time 0
_diffrn_standards_number 0
_exptl_absorpt_coefficient_mu 0.068
_exptl_absorpt_correction_T_max 0.9919
_exptl_absorpt_correction_T_min 0.9670
_exptl_absorpt_correction_type none
_exptl_crystal_colour yellow
_exptl_crystal_density_diffrn 1.131
_exptl_crystal_density_method none
_exptl_crystal_description needle
_exptl_crystal_F_000 996
_exptl_crystal_size_max 0.50
_exptl_crystal_size_mid 0.16
_exptl_crystal_size_min 0.12
_refine_diff_density_max 0.626
_refine_diff_density_min -0.242
_refine_diff_density_rms 0.053
_refine_ls_extinction_coef 0.0041(10)
_refine_ls_extinction_expression Fc^*^=kFc[1+0.001xFc^2^\l^3^/sin(2\q)]^-1/4^
_refine_ls_extinction_method SHELXL
_refine_ls_goodness_of_fit_ref 0.869
_refine_ls_hydrogen_treatment constr
_refine_ls_matrix_type full
_refine_ls_number_parameters 646
_refine_ls_number_reflns 9234
_refine_ls_number_restraints 2
_refine_ls_restrained_S_all 0.869
_refine_ls_R_factor_all 0.1114
_refine_ls_R_factor_gt 0.0593
_refine_ls_shift/su_max 0.020
_refine_ls_shift/su_mean 0.000
_refine_ls_structure_factor_coef Fsqd
_refine_ls_weighting_details 'calc w=1/[\s^2^(Fo^2^)+(0.0877P)^2^] where P=(Fo^2^+2Fc^2^)/3'
_refine_ls_weighting_scheme calc
_refine_ls_wR_factor_gt 0.1396
_refine_ls_wR_factor_ref 0.1581
_reflns_number_gt 4897
_reflns_number_total 9234
_reflns_threshold_expression I>2sigma(I)
_cod_data_source_file jo060394ysi20060301_035543.cif
_cod_database_code 4021740

loop_
_symmetry_equiv_pos_as_xyz
'x, y, z'
'-x, -y, -z'

loop_
_atom_site_label
_atom_site_type_symbol
_atom_site_fract_x
_atom_site_fract_y
_atom_site_fract_z
_atom_site_U_iso_or_equiv
_atom_site_adp_type
_atom_site_occupancy
_atom_site_symmetry_multiplicity
_atom_site_calc_flag
_atom_site_refinement_flags
C1 C 0.0692(2) 0.24105(17) 0.28743(16) 0.0290(6) Uani 1 1 d .
C2 C 0.1789(2) 0.21759(17) 0.30798(16) 0.0290(6) Uani 1 1 d .
C3 C 0.2778(2) 0.29467(18) 0.32532(16) 0.0326(6) Uani 1 1 d .
H3 H 0.3536 0.2803 0.3397 0.039 Uiso 1 1 calc R
C4 C 0.2688(2) 0.39131(18) 0.32225(16) 0.0332(6) Uani 1 1 d .
C5 C 0.1565(2) 0.41048(19) 0.30242(16) 0.0342(6) Uani 1 1 d .
H5 H 0.1485 0.4762 0.3006 0.041 Uiso 1 1 calc R
C6 C 0.0549(2) 0.33670(18) 0.28506(16) 0.0312(6) Uani 1 1 d .
C7 C -0.0687(2) 0.36001(19) 0.2693(2) 0.0443(8) Uani 1 1 d .
C8 C -0.1547(2) 0.26905(19) 0.22906(17) 0.0323(6) Uani 1 1 d .
C9 C -0.2625(2) 0.27556(19) 0.18999(17) 0.0347(7) Uani 1 1 d .
H9 H -0.2810 0.3382 0.1872 0.042 Uiso 1 1 calc R
C10 C -0.3440(2) 0.1942(2) 0.15489(17) 0.0346(7) Uani 1 1 d .
C11 C -0.3148(2) 0.1036(2) 0.16153(17) 0.0349(7) Uani 1 1 d .
H11 H -0.3701 0.0469 0.1387 0.042 Uiso 1 1 calc R
C12 C -0.2084(2) 0.09209(18) 0.20006(16) 0.0306(6) Uani 1 1 d .
C13 C -0.1303(2) 0.17692(18) 0.23384(16) 0.0294(6) Uani 1 1 d .
C14 C 0.3800(2) 0.4746(2) 0.33742(19) 0.0425(7) Uani 1 1 d .
C15 C 0.4860(3) 0.4411(3) 0.3763(3) 0.0842(14) Uani 1 1 d .
H15A H 0.5086 0.3891 0.3416 0.101 Uiso 1 1 calc R
H15B H 0.4635 0.4165 0.4253 0.101 Uiso 1 1 calc R
H15C H 0.5539 0.4962 0.3872 0.101 Uiso 1 1 calc R
C16 C 0.3549(4) 0.5584(3) 0.3909(3) 0.0928(15) Uani 1 1 d .
H16A H 0.3213 0.5343 0.4374 0.111 Uiso 1 1 calc R
H16B H 0.2975 0.5899 0.3639 0.111 Uiso 1 1 calc R
H16C H 0.4297 0.6058 0.4063 0.111 Uiso 1 1 calc R
C17 C 0.4162(4) 0.5055(4) 0.2608(3) 0.1103(19) Uani 1 1 d .
H17A H 0.3508 0.5298 0.2350 0.132 Uiso 1 1 calc R
H17B H 0.4334 0.4497 0.2277 0.132 Uiso 1 1 calc R
H17C H 0.4880 0.5573 0.2695 0.132 Uiso 1 1 calc R
C18 C -0.1158(3) 0.3882(3) 0.3485(3) 0.0904(16) Uani 1 1 d .
H18A H -0.0588 0.4431 0.3776 0.109 Uiso 1 1 calc R
H18B H -0.1249 0.3324 0.3785 0.109 Uiso 1 1 calc R
H18C H -0.1936 0.4069 0.3398 0.109 Uiso 1 1 calc R
C19 C -0.0616(3) 0.4438(3) 0.2181(4) 0.107(2) Uani 1 1 d .
H19A H -0.0325 0.4240 0.1680 0.128 Uiso 1 1 calc R
H19B H -0.0064 0.5017 0.2445 0.128 Uiso 1 1 calc R
H19C H -0.1414 0.4589 0.2092 0.128 Uiso 1 1 calc R
C20 C -0.4654(2) 0.2033(2) 0.11661(19) 0.0446(8) Uani 1 1 d .
C21 C -0.4563(3) 0.2979(3) 0.0797(3) 0.0837(14) Uani 1 1 d .
H21A H -0.3928 0.3026 0.0439 0.100 Uiso 1 1 calc R
H21B H -0.4376 0.3536 0.1207 0.100 Uiso 1 1 calc R
H21C H -0.5328 0.2984 0.0509 0.100 Uiso 1 1 calc R
C22 C -0.5134(3) 0.1193(3) 0.0530(2) 0.0612(10) Uani 1 1 d .
H22A H -0.5292 0.0581 0.0761 0.073 Uiso 1 1 calc R
H22B H -0.4540 0.1159 0.0147 0.073 Uiso 1 1 calc R
H22C H -0.5879 0.1299 0.0271 0.073 Uiso 1 1 calc R
C23 C -0.5542(3) 0.1987(3) 0.1796(2) 0.0744(12) Uani 1 1 d .
H23A H -0.5256 0.2523 0.2214 0.089 Uiso 1 1 calc R
H23B H -0.5608 0.1364 0.2009 0.089 Uiso 1 1 calc R
H23C H -0.6329 0.2045 0.1568 0.089 Uiso 1 1 calc R
C24 C 0.1943(2) 0.11534(18) 0.31465(16) 0.0285(6) Uani 1 1 d .
C25 C 0.2475(2) 0.09824(19) 0.38312(17) 0.0326(6) Uani 1 1 d .
H25 H 0.2664 0.1514 0.4234 0.039 Uiso 1 1 calc R
C26 C 0.3188(2) -0.00658(19) 0.47237(17) 0.0332(7) Uani 1 1 d .
C27 C 0.3449(2) -0.0986(2) 0.48002(19) 0.0413(7) Uani 1 1 d .
C28 C 0.3848(2) -0.1196(2) 0.5532(2) 0.0478(8) Uani 1 1 d .
C29 C 0.3993(3) -0.0493(3) 0.6166(2) 0.0501(8) Uani 1 1 d .
H29 H 0.4270 -0.0630 0.6663 0.060 Uiso 1 1 calc R
C30 C 0.3736(3) 0.0410(3) 0.6080(2) 0.0523(9) Uani 1 1 d .
H30 H 0.3838 0.0891 0.6521 0.063 Uiso 1 1 calc R
C31 C 0.3334(2) 0.0627(2) 0.53689(18) 0.0416(7) Uani 1 1 d .
H31 H 0.3156 0.1251 0.5320 0.050 Uiso 1 1 calc R
C32 C 0.3285(3) -0.1738(2) 0.4098(2) 0.0629(10) Uani 1 1 d .
H32A H 0.3579 -0.1428 0.3648 0.076 Uiso 1 1 calc R
H32B H 0.2433 -0.2032 0.3989 0.076 Uiso 1 1 calc R
H32C H 0.3736 -0.2245 0.4200 0.076 Uiso 1 1 calc R
C33 C 0.4142(3) -0.2178(3) 0.5644(3) 0.0738(11) Uani 1 1 d .
H33A H 0.4788 -0.2296 0.5321 0.089 Uiso 1 1 calc R
H33B H 0.3429 -0.2689 0.5491 0.089 Uiso 1 1 calc R
H33C H 0.4400 -0.2186 0.6193 0.089 Uiso 1 1 calc R
C34 C 0.1621(2) 0.04360(18) 0.24785(17) 0.0298(6) Uani 1 1 d .
H34 H 0.1239 0.0613 0.2028 0.036 Uiso 1 1 calc R
C35 C 0.1624(2) -0.10261(18) 0.17134(17) 0.0336(6) Uani 1 1 d .
C36 C 0.1181(2) -0.20369(19) 0.16721(17) 0.0354(7) Uani 1 1 d .
C37 C 0.1074(2) -0.2613(2) 0.09515(18) 0.0388(7) Uani 1 1 d .
C38 C 0.1428(3) -0.2181(2) 0.0296(2) 0.0497(8) Uani 1 1 d .
H38 H 0.1360 -0.2574 -0.0192 0.060 Uiso 1 1 calc R
C39 C 0.1874(3) -0.1197(2) 0.0338(2) 0.0516(8) Uani 1 1 d .
H39 H 0.2118 -0.0918 -0.0116 0.062 Uiso 1 1 calc R
C40 C 0.1965(2) -0.0617(2) 0.10433(18) 0.0412(7) Uani 1 1 d .
H40 H 0.2262 0.0065 0.1072 0.049 Uiso 1 1 calc R
C41 C 0.0826(3) -0.2502(2) 0.23835(19) 0.0456(8) Uani 1 1 d .
H41A H 0.0950 -0.2001 0.2836 0.055 Uiso 1 1 calc R
H41B H 0.1317 -0.2987 0.2472 0.055 Uiso 1 1 calc R
H41C H -0.0021 -0.2821 0.2308 0.055 Uiso 1 1 calc R
C42 C 0.0581(3) -0.3690(2) 0.0879(2) 0.0567(9) Uani 1 1 d .
H42A H 0.1087 -0.3997 0.1211 0.068 Uiso 1 1 calc R
H42B H 0.0571 -0.3972 0.0335 0.068 Uiso 1 1 calc R
H42C H -0.0237 -0.3803 0.1041 0.068 Uiso 1 1 calc R
C43 C -0.1822(2) -0.00738(18) 0.20331(17) 0.0305(6) Uani 1 1 d .
C44 C -0.1972(2) -0.0690(2) 0.13443(17) 0.0357(7) Uani 1 1 d .
H44 H -0.2128 -0.0422 0.0877 0.043 Uiso 1 1 calc R
C45 C -0.1917(2) -0.2196(2) 0.05567(17) 0.0379(7) Uani 1 1 d .
C46 C -0.2432(3) -0.3195(2) 0.04763(18) 0.0437(7) Uani 1 1 d .
C47 C -0.2425(3) -0.3754(2) -0.0238(2) 0.0512(8) Uani 1 1 d .
C48 C -0.1921(3) -0.3322(3) -0.0844(2) 0.0588(10) Uani 1 1 d .
H48 H -0.1927 -0.3705 -0.1330 0.071 Uiso 1 1 calc R
C49 C -0.1402(3) -0.2339(3) -0.0762(2) 0.0609(10) Uani 1 1 d .
H49 H -0.1047 -0.2056 -0.1187 0.073 Uiso 1 1 calc R
C50 C -0.1403(3) -0.1771(2) -0.0059(2) 0.0498(8) Uani 1 1 d .
H50 H -0.1055 -0.1096 0.0001 0.060 Uiso 1 1 calc R
C51 C -0.2988(4) -0.3653(2) 0.1144(2) 0.0662(10) Uani 1 1 d .
H51A H -0.3272 -0.3160 0.1487 0.079 Uiso 1 1 calc R
H51B H -0.2390 -0.3920 0.1438 0.079 Uiso 1 1 calc R
H51C H -0.3665 -0.4179 0.0943 0.079 Uiso 1 1 calc R
C52 C -0.2983(4) -0.4825(3) -0.0350(3) 0.0770(12) Uani 1 1 d .
H52A H -0.2593 -0.5157 0.0031 0.092 Uiso 1 1 calc R
H52B H -0.2879 -0.5105 -0.0878 0.092 Uiso 1 1 calc R
H52C H -0.3840 -0.4908 -0.0275 0.092 Uiso 1 1 calc R
C53 C -0.1522(2) -0.03839(18) 0.27544(17) 0.0302(6) Uani 1 1 d .
H53 H -0.1352 0.0088 0.3202 0.036 Uiso 1 1 calc R
C54 C -0.1105(2) -0.15425(18) 0.35793(16) 0.0315(6) Uani 1 1 d .
C55 C -0.1677(2) -0.24404(19) 0.38054(17) 0.0373(7) Uani 1 1 d .
C56 C -0.1286(3) -0.2711(2) 0.45175(18) 0.0428(8) Uani 1 1 d .
C57 C -0.0357(3) -0.2101(2) 0.49878(19) 0.0443(7) Uani 1 1 d .
H57 H -0.0094 -0.2286 0.5470 0.053 Uiso 1 1 calc R
C58 C 0.0191(2) -0.1223(2) 0.47581(18) 0.0431(7) Uani 1 1 d .
H58 H 0.0823 -0.0808 0.5086 0.052 Uiso 1 1 calc R
C59 C -0.0177(2) -0.0947(2) 0.40555(17) 0.0371(7) Uani 1 1 d .
H59 H 0.0209 -0.0348 0.3899 0.044 Uiso 1 1 calc R
C60 C -0.2721(3) -0.3065(2) 0.3307(2) 0.0626(10) Uani 1 1 d .
H60A H -0.2478 -0.3648 0.3059 0.075 Uiso 1 1 calc R
H60B H -0.2988 -0.2695 0.2905 0.075 Uiso 1 1 calc R
H60C H -0.3379 -0.3258 0.3632 0.075 Uiso 1 1 calc R
C61 C -0.1889(4) -0.3666(2) 0.4785(2) 0.0715(11) Uani 1 1 d .
H61A H -0.1909 -0.4202 0.4371 0.086 Uiso 1 1 calc R
H61B H -0.2709 -0.3628 0.4903 0.086 Uiso 1 1 calc R
H61C H -0.1437 -0.3783 0.5253 0.086 Uiso 1 1 calc R
C62 C 0.5399(8) 0.8579(6) 0.1758(5) 0.070(2) Uiso 0.50 1 d P
C63 C 0.4452(11) 0.8133(10) 0.1520(8) 0.116(4) Uiso 0.50 1 d P
C64 C 0.4903(10) 0.8855(9) 0.1891(7) 0.088(3) Uiso 0.50 1 d P
C65 C 0.4250(9) 0.7405(9) 0.1964(7) 0.088(3) Uiso 0.50 1 d P
N1 N 0.27612(18) 0.01321(16) 0.39937(15) 0.0335(5) Uani 1 1 d D
H1N H 0.260(2) -0.0341(17) 0.3595(13) 0.040 Uiso 1 1 d D
N2 N 0.18241(18) -0.04475(15) 0.24549(14) 0.0330(5) Uani 1 1 d .
N3 N -0.1916(2) -0.16362(17) 0.12808(15) 0.0383(6) Uani 1 1 d D
H3N H -0.171(2) -0.184(2) 0.1723(13) 0.046 Uiso 1 1 d D
N4 N -0.14641(18) -0.12939(15) 0.28411(14) 0.0326(5) Uani 1 1 d .
O1 O -0.02573(14) 0.16271(12) 0.27222(12) 0.0352(5) Uani 1 1 d .
O2 O 0.4649(4) 0.9180(3) 0.2131(3) 0.0462(11) Uiso 0.50 1 d P
O3 O 0.3895(6) 0.6995(6) 0.1970(4) 0.0241(16) Uiso 0.25 1 d P
O3S O 0.4014(8) 0.6962(7) 0.1456(6) 0.057(2) Uiso 0.25 1 d P

loop_
_atom_site_aniso_label
_atom_site_aniso_U_11
_atom_site_aniso_U_22
_atom_site_aniso_U_33
_atom_site_aniso_U_23
_atom_site_aniso_U_13
_atom_site_aniso_U_12
C1 0.0308(13) 0.0203(13) 0.0337(17) 0.0026(11) 0.0003(12) 0.0007(10)
C2 0.0312(13) 0.0215(13) 0.0338(17) 0.0020(11) 0.0007(11) 0.0049(10)
C3 0.0296(13) 0.0262(14) 0.0392(18) 0.0014(12) 0.0002(12) 0.0014(11)
C4 0.0393(14) 0.0219(14) 0.0337(17) -0.0002(11) 0.0009(12) -0.0031(11)
C5 0.0432(15) 0.0197(13) 0.0376(18) 0.0019(12) -0.0008(13) 0.0035(11)
C6 0.0344(13) 0.0229(14) 0.0358(17) 0.0036(12) 0.0015(12) 0.0044(11)
C7 0.0405(15) 0.0240(15) 0.067(2) 0.0008(14) -0.0104(15) 0.0110(12)
C8 0.0319(13) 0.0288(15) 0.0379(18) 0.0075(12) 0.0032(12) 0.0079(11)
C9 0.0359(14) 0.0287(15) 0.0433(19) 0.0081(13) 0.0050(13) 0.0134(12)
C10 0.0290(13) 0.0389(16) 0.0383(18) 0.0075(13) 0.0033(12) 0.0113(12)
C11 0.0298(13) 0.0322(15) 0.0418(19) 0.0032(13) 0.0000(12) 0.0057(11)
C12 0.0286(13) 0.0257(14) 0.0372(17) 0.0044(12) 0.0039(12) 0.0039(11)
C13 0.0263(12) 0.0299(15) 0.0340(17) 0.0061(12) 0.0022(11) 0.0093(11)
C14 0.0426(15) 0.0249(15) 0.051(2) -0.0015(14) -0.0045(14) -0.0082(12)
C15 0.060(2) 0.045(2) 0.131(4) 0.017(2) -0.036(2) -0.0206(17)
C16 0.074(2) 0.041(2) 0.144(4) -0.030(2) -0.001(3) -0.0118(18)
C17 0.104(3) 0.117(4) 0.072(3) 0.026(3) -0.007(3) -0.078(3)
C18 0.052(2) 0.093(3) 0.115(4) -0.064(3) -0.010(2) 0.032(2)
C19 0.066(2) 0.040(2) 0.206(6) 0.057(3) -0.064(3) -0.0088(17)
C20 0.0347(14) 0.0471(18) 0.054(2) 0.0065(15) -0.0041(14) 0.0148(13)
C21 0.064(2) 0.071(3) 0.117(4) 0.032(3) -0.034(2) 0.0179(19)
C22 0.0460(17) 0.079(3) 0.059(2) 0.000(2) -0.0154(16) 0.0241(17)
C23 0.0393(17) 0.115(3) 0.073(3) -0.003(2) 0.0040(17) 0.034(2)
C24 0.0224(11) 0.0222(13) 0.0403(18) 0.0041(12) -0.0004(12) 0.0034(10)
C25 0.0255(12) 0.0249(14) 0.046(2) 0.0029(12) -0.0012(12) 0.0038(10)
C26 0.0252(12) 0.0357(16) 0.0406(19) 0.0091(13) 0.0025(12) 0.0082(11)
C27 0.0351(14) 0.0381(17) 0.053(2) 0.0114(15) -0.0009(14) 0.0110(12)
C28 0.0371(15) 0.054(2) 0.059(2) 0.0237(18) 0.0015(15) 0.0165(14)
C29 0.0448(17) 0.072(2) 0.041(2) 0.0229(18) 0.0083(15) 0.0216(16)
C30 0.0540(18) 0.064(2) 0.042(2) 0.0030(17) 0.0100(16) 0.0216(16)
C31 0.0431(15) 0.0473(18) 0.040(2) 0.0095(15) 0.0080(14) 0.0188(13)
C32 0.081(2) 0.0332(18) 0.075(3) 0.0027(17) -0.019(2) 0.0212(16)
C33 0.079(2) 0.062(2) 0.086(3) 0.033(2) -0.014(2) 0.0235(19)
C34 0.0257(12) 0.0236(14) 0.0394(17) 0.0055(12) 0.0008(11) 0.0027(10)
C35 0.0317(13) 0.0253(14) 0.0440(19) 0.0015(12) 0.0015(12) 0.0079(11)
C36 0.0312(13) 0.0271(14) 0.0489(19) 0.0024(13) 0.0035(13) 0.0097(11)
C37 0.0356(14) 0.0347(16) 0.046(2) -0.0054(14) -0.0027(13) 0.0141(12)
C38 0.0545(18) 0.052(2) 0.044(2) -0.0077(16) -0.0022(15) 0.0255(15)
C39 0.065(2) 0.054(2) 0.042(2) 0.0104(16) 0.0131(16) 0.0231(16)
C40 0.0489(16) 0.0326(16) 0.045(2) 0.0069(14) 0.0102(14) 0.0123(13)
C41 0.0546(17) 0.0271(15) 0.055(2) 0.0027(14) 0.0121(16) 0.0063(13)
C42 0.0553(18) 0.0367(18) 0.073(3) -0.0127(17) -0.0016(17) 0.0094(14)
C43 0.0260(12) 0.0263(14) 0.0382(18) 0.0055(12) -0.0024(12) 0.0034(10)
C44 0.0327(13) 0.0356(16) 0.0389(18) 0.0048(13) -0.0043(12) 0.0086(11)
C45 0.0391(15) 0.0403(17) 0.0349(18) -0.0022(13) -0.0090(13) 0.0169(12)
C46 0.0494(16) 0.0392(18) 0.042(2) -0.0059(14) -0.0070(14) 0.0171(14)
C47 0.0530(18) 0.053(2) 0.047(2) -0.0120(17) -0.0102(16) 0.0223(15)
C48 0.062(2) 0.069(3) 0.047(2) -0.0140(19) -0.0100(17) 0.0343(19)
C49 0.064(2) 0.085(3) 0.044(2) 0.013(2) 0.0107(17) 0.036(2)
C50 0.0509(17) 0.053(2) 0.050(2) 0.0075(16) 0.0035(16) 0.0213(15)
C51 0.096(3) 0.0404(19) 0.057(2) -0.0044(17) 0.009(2) 0.0053(18)
C52 0.091(3) 0.056(2) 0.074(3) -0.030(2) -0.005(2) 0.015(2)
C53 0.0229(12) 0.0257(14) 0.0391(18) 0.0024(12) 0.0030(11) -0.0021(10)
C54 0.0327(13) 0.0269(14) 0.0356(18) 0.0042(12) 0.0100(12) 0.0048(11)
C55 0.0498(16) 0.0245(14) 0.0349(18) 0.0009(12) 0.0098(14) 0.0002(12)
C56 0.0626(18) 0.0310(16) 0.0348(19) 0.0065(13) 0.0148(16) 0.0044(14)
C57 0.0531(17) 0.0482(19) 0.0349(19) 0.0118(15) 0.0059(15) 0.0136(15)
C58 0.0386(15) 0.0471(18) 0.041(2) 0.0053(15) 0.0003(14) 0.0031(13)
C59 0.0345(14) 0.0334(16) 0.043(2) 0.0092(14) 0.0059(13) 0.0017(12)
C60 0.087(2) 0.0407(19) 0.046(2) 0.0084(16) -0.0002(19) -0.0223(17)
C61 0.118(3) 0.041(2) 0.049(2) 0.0160(17) 0.013(2) -0.007(2)
N1 0.0353(12) 0.0272(13) 0.0384(16) 0.0043(10) -0.0028(11) 0.0089(10)
N2 0.0330(11) 0.0227(12) 0.0424(15) 0.0029(10) 0.0026(10) 0.0041(9)
N3 0.0460(13) 0.0321(14) 0.0370(16) 0.0027(11) -0.0076(11) 0.0125(10)
N4 0.0337(11) 0.0231(12) 0.0408(16) 0.0088(10) 0.0047(10) 0.0018(9)
O1 0.0270(9) 0.0192(9) 0.0578(14) 0.0081(8) -0.0067(8) 0.0016(7)

loop_
_atom_type_symbol
_atom_type_description
_atom_type_scat_dispersion_real
_atom_type_scat_dispersion_imag
_atom_type_scat_source
C C 0.0033 0.0016 'International Tables Vol C Tables 4.2.6.8 and 6.1.1.4'
H H 0.0000 0.0000 'International Tables Vol C Tables 4.2.6.8 and 6.1.1.4'
N N 0.0061 0.0033 'International Tables Vol C Tables 4.2.6.8 and 6.1.1.4'
O O 0.0106 0.0060 'International Tables Vol C Tables 4.2.6.8 and 6.1.1.4'

loop_
_geom_angle_atom_site_label_1
_geom_angle_atom_site_label_2
_geom_angle_atom_site_label_3
_geom_angle
O1 C1 C2 115.1(2)
O1 C1 C6 122.3(2)
C2 C1 C6 122.5(2)
C1 C2 C3 117.4(2)
C1 C2 C24 123.0(2)
C3 C2 C24 119.6(2)
C4 C3 C2 122.4(2)
C4 C3 H3 118.8
C2 C3 H3 118.8
C5 C4 C3 117.7(2)
C5 C4 C14 120.8(2)
C3 C4 C14 121.5(2)
C4 C5 C6 122.4(2)
C4 C5 H5 118.8
C6 C5 H5 118.8
C1 C6 C5 117.6(2)
C1 C6 C7 120.9(2)
C5 C6 C7 121.3(2)
C6 C7 C8 109.6(2)
C6 C7 C18 108.0(3)
C8 C7 C18 107.7(3)
C6 C7 C19 110.3(3)
C8 C7 C19 110.2(3)
C18 C7 C19 111.0(3)
C13 C8 C9 117.9(2)
C13 C8 C7 120.9(2)
C9 C8 C7 121.2(2)
C10 C9 C8 122.6(2)
C10 C9 H9 118.7
C8 C9 H9 118.7
C9 C10 C11 117.1(2)
C9 C10 C20 121.3(2)
C11 C10 C20 121.4(3)
C10 C11 C12 123.2(3)
C10 C11 H11 118.4
C12 C11 H11 118.4
C11 C12 C13 116.8(2)
C11 C12 C43 120.1(2)
C13 C12 C43 123.1(2)
C8 C13 O1 122.3(2)
C8 C13 C12 122.5(2)
O1 C13 C12 115.2(2)
C17 C14 C16 111.5(4)
C17 C14 C15 107.4(4)
C16 C14 C15 107.0(3)
C17 C14 C4 108.7(3)
C16 C14 C4 110.9(2)
C15 C14 C4 111.4(2)
C14 C15 H15A 109.5
C14 C15 H15B 109.5
H15A C15 H15B 109.5
C14 C15 H15C 109.5
H15A C15 H15C 109.5
H15B C15 H15C 109.5
C14 C16 H16A 109.5
C14 C16 H16B 109.5
H16A C16 H16B 109.5
C14 C16 H16C 109.5
H16A C16 H16C 109.5
H16B C16 H16C 109.5
C14 C17 H17A 109.5
C14 C17 H17B 109.5
H17A C17 H17B 109.5
C14 C17 H17C 109.5
H17A C17 H17C 109.5
H17B C17 H17C 109.5
C7 C18 H18A 109.5
C7 C18 H18B 109.5
H18A C18 H18B 109.5
C7 C18 H18C 109.5
H18A C18 H18C 109.5
H18B C18 H18C 109.5
C7 C19 H19A 109.5
C7 C19 H19B 109.5
H19A C19 H19B 109.5
C7 C19 H19C 109.5
H19A C19 H19C 109.5
H19B C19 H19C 109.5
C22 C20 C21 107.6(3)
C22 C20 C10 111.6(2)
C21 C20 C10 111.3(3)
C22 C20 C23 107.7(3)
C21 C20 C23 111.0(3)
C10 C20 C23 107.6(3)
C20 C21 H21A 109.5
C20 C21 H21B 109.5
H21A C21 H21B 109.5
C20 C21 H21C 109.5
H21A C21 H21C 109.5
H21B C21 H21C 109.5
C20 C22 H22A 109.5
C20 C22 H22B 109.5
H22A C22 H22B 109.5
C20 C22 H22C 109.5
H22A C22 H22C 109.5
H22B C22 H22C 109.5
C20 C23 H23A 109.5
C20 C23 H23B 109.5
H23A C23 H23B 109.5
C20 C23 H23C 109.5
H23A C23 H23C 109.5
H23B C23 H23C 109.5
C25 C24 C34 123.7(2)
C25 C24 C2 117.2(2)
C34 C24 C2 118.9(3)
N1 C25 C24 126.5(3)
N1 C25 H25 116.7
C24 C25 H25 116.7
C31 C26 C27 119.7(3)
C31 C26 N1 121.0(3)
C27 C26 N1 119.3(3)
C26 C27 C28 119.6(3)
C26 C27 C32 119.6(3)
C28 C27 C32 120.8(3)
C29 C28 C27 119.7(3)
C29 C28 C33 118.8(3)
C27 C28 C33 121.5(3)
C28 C29 C30 120.0(3)
C28 C29 H29 120.0
C30 C29 H29 120.0
C31 C30 C29 121.1(3)
C31 C30 H30 119.4
C29 C30 H30 119.4
C30 C31 C26 119.9(3)
C30 C31 H31 120.1
C26 C31 H31 120.1
C27 C32 H32A 109.5
C27 C32 H32B 109.5
H32A C32 H32B 109.5
C27 C32 H32C 109.5
H32A C32 H32C 109.5
H32B C32 H32C 109.5
C28 C33 H33A 109.5
C28 C33 H33B 109.5
H33A C33 H33B 109.5
C28 C33 H33C 109.5
H33A C33 H33C 109.5
H33B C33 H33C 109.5
N2 C34 C24 123.6(3)
N2 C34 H34 118.2
C24 C34 H34 118.2
C40 C35 C36 119.9(3)
C40 C35 N2 120.5(2)
C36 C35 N2 119.3(2)
C37 C36 C35 119.1(3)
C37 C36 C41 119.7(2)
C35 C36 C41 121.3(3)
C38 C37 C36 119.4(3)
C38 C37 C42 119.8(3)
C36 C37 C42 120.8(3)
C39 C38 C37 121.5(3)
C39 C38 H38 119.3
C37 C38 H38 119.3
C38 C39 C40 119.7(3)
C38 C39 H39 120.1
C40 C39 H39 120.1
C39 C40 C35 120.4(3)
C39 C40 H40 119.8
C35 C40 H40 119.8
C36 C41 H41A 109.5
C36 C41 H41B 109.5
H41A C41 H41B 109.5
C36 C41 H41C 109.5
H41A C41 H41C 109.5
H41B C41 H41C 109.5
C37 C42 H42A 109.5
C37 C42 H42B 109.5
H42A C42 H42B 109.5
C37 C42 H42C 109.5
H42A C42 H42C 109.5
H42B C42 H42C 109.5
C44 C43 C53 122.0(2)
C44 C43 C12 117.4(3)
C53 C43 C12 120.4(2)
N3 C44 C43 125.2(3)
N3 C44 H44 117.4
C43 C44 H44 117.4
C50 C45 C46 120.9(3)
C50 C45 N3 120.4(3)
C46 C45 N3 118.7(3)
C47 C46 C45 118.8(3)
C47 C46 C51 120.4(3)
C45 C46 C51 120.8(3)
C48 C47 C46 119.7(3)
C48 C47 C52 120.0(3)
C46 C47 C52 120.3(3)
C47 C48 C49 121.5(3)
C47 C48 H48 119.2
C49 C48 H48 119.2
C50 C49 C48 119.7(3)
C50 C49 H49 120.1
C48 C49 H49 120.1
C49 C50 C45 119.4(3)
C49 C50 H50 120.3
C45 C50 H50 120.3
C46 C51 H51A 109.5
C46 C51 H51B 109.5
H51A C51 H51B 109.5
C46 C51 H51C 109.5
H51A C51 H51C 109.5
H51B C51 H51C 109.5
C47 C52 H52A 109.5
C47 C52 H52B 109.5
H52A C52 H52B 109.5
C47 C52 H52C 109.5
H52A C52 H52C 109.5
H52B C52 H52C 109.5
N4 C53 C43 123.6(3)
N4 C53 H53 118.2
C43 C53 H53 118.2
C59 C54 C55 120.2(3)
C59 C54 N4 121.1(2)
C55 C54 N4 118.6(2)
C56 C55 C54 118.8(3)
C56 C55 C60 120.8(3)
C54 C55 C60 120.3(3)
C57 C56 C55 120.0(3)
C57 C56 C61 119.7(3)
C55 C56 C61 120.3(3)
C58 C57 C56 120.4(3)
C58 C57 H57 119.8
C56 C57 H57 119.8
C59 C58 C57 120.4(3)
C59 C58 H58 119.8
C57 C58 H58 119.8
C58 C59 C54 120.1(3)
C58 C59 H59 119.9
C54 C59 H59 119.9
C55 C60 H60A 109.5
C55 C60 H60B 109.5
H60A C60 H60B 109.5
C55 C60 H60C 109.5
H60A C60 H60C 109.5
H60B C60 H60C 109.5
C56 C61 H61A 109.5
C56 C61 H61B 109.5
H61A C61 H61B 109.5
C56 C61 H61C 109.5
H61A C61 H61C 109.5
H61B C61 H61C 109.5
C25 N1 C26 126.0(2)
C25 N1 H1N 114(2)
C26 N1 H1N 120(2)
C34 N2 C35 116.7(2)
C44 N3 C45 122.5(3)
C44 N3 H3N 114(2)
C45 N3 H3N 122(2)
C53 N4 C54 120.3(2)
C1 O1 C13 118.04(19)

loop_
_geom_bond_atom_site_label_1
_geom_bond_atom_site_label_2
_geom_bond_distance
C1 O1 1.381(3)
C1 C2 1.389(4)
C1 C6 1.391(3)
C2 C3 1.402(3)
C2 C24 1.498(3)
C3 C4 1.390(4)
C3 H3 0.9500
C4 C5 1.389(4)
C4 C14 1.544(4)
C5 C6 1.395(4)
C5 H5 0.9500
C6 C7 1.523(4)
C7 C8 1.528(4)
C7 C18 1.544(5)
C7 C19 1.544(5)
C8 C13 1.387(4)
C8 C9 1.390(4)
C9 C10 1.387(4)
C9 H9 0.9500
C10 C11 1.393(4)
C10 C20 1.532(4)
C11 C12 1.394(4)
C11 H11 0.9500
C12 C13 1.395(4)
C12 C43 1.492(4)
C13 O1 1.388(3)
C14 C17 1.499(5)
C14 C16 1.503(5)
C14 C15 1.523(5)
C15 H15A 0.9800
C15 H15B 0.9800
C15 H15C 0.9800
C16 H16A 0.9800
C16 H16B 0.9800
C16 H16C 0.9800
C17 H17A 0.9800
C17 H17B 0.9800
C17 H17C 0.9800
C18 H18A 0.9800
C18 H18B 0.9800
C18 H18C 0.9800
C19 H19A 0.9800
C19 H19B 0.9800
C19 H19C 0.9800
C20 C22 1.521(5)
C20 C21 1.527(5)
C20 C23 1.532(4)
C21 H21A 0.9800
C21 H21B 0.9800
C21 H21C 0.9800
C22 H22A 0.9800
C22 H22B 0.9800
C22 H22C 0.9800
C23 H23A 0.9800
C23 H23B 0.9800
C23 H23C 0.9800
C24 C25 1.365(4)
C24 C34 1.432(4)
C25 N1 1.352(3)
C25 H25 0.9500
C26 C31 1.382(4)
C26 C27 1.400(4)
C26 N1 1.402(4)
C27 C28 1.402(4)
C27 C32 1.502(5)
C28 C29 1.377(5)
C28 C33 1.512(4)
C29 C30 1.379(5)
C29 H29 0.9500
C30 C31 1.373(4)
C30 H30 0.9500
C31 H31 0.9500
C32 H32A 0.9800
C32 H32B 0.9800
C32 H32C 0.9800
C33 H33A 0.9800
C33 H33B 0.9800
C33 H33C 0.9800
C34 N2 1.305(3)
C34 H34 0.9500
C35 C40 1.395(4)
C35 C36 1.410(4)
C35 N2 1.426(4)
C36 C37 1.399(4)
C36 C41 1.499(4)
C37 C38 1.391(4)
C37 C42 1.503(4)
C38 C39 1.374(4)
C38 H38 0.9500
C39 C40 1.381(4)
C39 H39 0.9500
C40 H40 0.9500
C41 H41A 0.9800
C41 H41B 0.9800
C41 H41C 0.9800
C42 H42A 0.9800
C42 H42B 0.9800
C42 H42C 0.9800
C43 C44 1.379(4)
C43 C53 1.411(4)
C44 N3 1.339(3)
C44 H44 0.9500
C45 C50 1.387(4)
C45 C46 1.406(4)
C45 N3 1.408(4)
C46 C47 1.394(4)
C46 C51 1.500(5)
C47 C48 1.371(5)
C47 C52 1.508(5)
C48 C49 1.387(5)
C48 H48 0.9500
C49 C50 1.383(5)
C49 H49 0.9500
C50 H50 0.9500
C51 H51A 0.9800
C51 H51B 0.9800
C51 H51C 0.9800
C52 H52A 0.9800
C52 H52B 0.9800
C52 H52C 0.9800
C53 N4 1.319(3)
C53 H53 0.9500
C54 C59 1.383(4)
C54 C55 1.415(4)
C54 N4 1.419(4)
C55 C56 1.401(4)
C55 C60 1.500(4)
C56 C57 1.387(4)
C56 C61 1.523(4)
C57 C58 1.386(4)
C57 H57 0.9500
C58 C59 1.382(4)
C58 H58 0.9500
C59 H59 0.9500
C60 H60A 0.9800
C60 H60B 0.9800
C60 H60C 0.9800
C61 H61A 0.9800
C61 H61B 0.9800
C61 H61C 0.9800
N1 H1N 0.891(17)
N3 H3N 0.877(17)

loop_
_geom_torsion_atom_site_label_1
_geom_torsion_atom_site_label_2
_geom_torsion_atom_site_label_3
_geom_torsion_atom_site_label_4
_geom_torsion
O1 C1 C2 C3 -178.9(2)
C6 C1 C2 C3 -1.2(4)
O1 C1 C2 C24 -0.9(4)
C6 C1 C2 C24 176.8(3)
C1 C2 C3 C4 -0.2(4)
C24 C2 C3 C4 -178.3(3)
C2 C3 C4 C5 1.1(4)
C2 C3 C4 C14 -176.8(3)
C3 C4 C5 C6 -0.7(4)
C14 C4 C5 C6 177.2(3)
O1 C1 C6 C5 179.1(2)
C2 C1 C6 C5 1.5(4)
O1 C1 C6 C7 3.1(4)
C2 C1 C6 C7 -174.5(3)
C4 C5 C6 C1 -0.6(4)
C4 C5 C6 C7 175.4(3)
C1 C6 C7 C8 -20.9(4)
C5 C6 C7 C8 163.2(3)
C1 C6 C7 C18 96.2(3)
C5 C6 C7 C18 -79.7(4)
C1 C6 C7 C19 -142.4(3)
C5 C6 C7 C19 41.7(4)
C6 C7 C8 C13 20.6(4)
C18 C7 C8 C13 -96.6(3)
C19 C7 C8 C13 142.2(3)
C6 C7 C8 C9 -162.7(3)
C18 C7 C8 C9 80.0(4)
C19 C7 C8 C9 -41.2(4)
C13 C8 C9 C10 -1.3(4)
C7 C8 C9 C10 -178.0(3)
C8 C9 C10 C11 1.3(4)
C8 C9 C10 C20 176.2(3)
C9 C10 C11 C12 -1.1(4)
C20 C10 C11 C12 -176.0(3)
C10 C11 C12 C13 0.9(4)
C10 C11 C12 C43 -178.7(3)
C9 C8 C13 O1 -179.4(2)
C7 C8 C13 O1 -2.6(4)
C9 C8 C13 C12 1.1(4)
C7 C8 C13 C12 177.8(2)
C11 C12 C13 C8 -0.9(4)
C43 C12 C13 C8 178.7(3)
C11 C12 C13 O1 179.5(2)
C43 C12 C13 O1 -0.9(4)
C5 C4 C14 C17 -75.3(4)
C3 C4 C14 C17 102.5(4)
C5 C4 C14 C16 47.5(4)
C3 C4 C14 C16 -134.6(3)
C5 C4 C14 C15 166.5(3)
C3 C4 C14 C15 -15.6(4)
C9 C10 C20 C22 154.1(3)
C11 C10 C20 C22 -31.2(4)
C9 C10 C20 C21 33.8(4)
C11 C10 C20 C21 -151.5(3)
C9 C10 C20 C23 -88.1(3)
C11 C10 C20 C23 86.6(4)
C1 C2 C24 C25 -126.1(3)
C3 C2 C24 C25 51.9(3)
C1 C2 C24 C34 59.0(3)
C3 C2 C24 C34 -123.0(3)
C34 C24 C25 N1 -1.1(4)
C2 C24 C25 N1 -175.8(2)
C31 C26 C27 C28 0.4(4)
N1 C26 C27 C28 -178.5(2)
C31 C26 C27 C32 179.8(3)
N1 C26 C27 C32 0.9(4)
C26 C27 C28 C29 -0.7(4)
C32 C27 C28 C29 179.9(3)
C26 C27 C28 C33 -179.9(3)
C32 C27 C28 C33 0.7(4)
C27 C28 C29 C30 0.5(4)
C33 C28 C29 C30 179.8(3)
C28 C29 C30 C31 0.0(4)
C29 C30 C31 C26 -0.4(4)
C27 C26 C31 C30 0.2(4)
N1 C26 C31 C30 179.0(2)
C25 C24 C34 N2 -1.2(4)
C2 C24 C34 N2 173.4(2)
C40 C35 C36 C37 -1.0(4)
N2 C35 C36 C37 -175.1(2)
C40 C35 C36 C41 179.0(3)
N2 C35 C36 C41 4.8(4)
C35 C36 C37 C38 1.3(4)
C41 C36 C37 C38 -178.7(3)
C35 C36 C37 C42 -178.7(2)
C41 C36 C37 C42 1.3(4)
C36 C37 C38 C39 -0.5(4)
C42 C37 C38 C39 179.5(3)
C37 C38 C39 C40 -0.6(5)
C38 C39 C40 C35 0.9(5)
C36 C35 C40 C39 -0.1(4)
N2 C35 C40 C39 173.9(3)
C11 C12 C43 C44 48.6(3)
C13 C12 C43 C44 -131.0(3)
C11 C12 C43 C53 -126.7(3)
C13 C12 C43 C53 53.7(3)
C53 C43 C44 N3 3.6(4)
C12 C43 C44 N3 -171.7(2)
C50 C45 C46 C47 -0.4(4)
N3 C45 C46 C47 -179.4(3)
C50 C45 C46 C51 -180.0(3)
N3 C45 C46 C51 1.0(4)
C45 C46 C47 C48 -0.1(4)
C51 C46 C47 C48 179.5(3)
C45 C46 C47 C52 -179.2(3)
C51 C46 C47 C52 0.4(5)
C46 C47 C48 C49 0.7(5)
C52 C47 C48 C49 179.9(3)
C47 C48 C49 C50 -0.9(5)
C48 C49 C50 C45 0.5(5)
C46 C45 C50 C49 0.2(4)
N3 C45 C50 C49 179.2(3)
C44 C43 C53 N4 -6.2(4)
C12 C43 C53 N4 169.0(2)
C59 C54 C55 C56 0.1(4)
N4 C54 C55 C56 177.0(2)
C59 C54 C55 C60 177.2(3)
N4 C54 C55 C60 -6.0(4)
C54 C55 C56 C57 0.2(4)
C60 C55 C56 C57 -176.8(3)
C54 C55 C56 C61 179.3(3)
C60 C55 C56 C61 2.2(4)
C55 C56 C57 C58 0.0(4)
C61 C56 C57 C58 -179.1(3)
C56 C57 C58 C59 -0.4(4)
C57 C58 C59 C54 0.7(4)
C55 C54 C59 C58 -0.5(4)
N4 C54 C59 C58 -177.3(2)
C24 C25 N1 C26 -172.6(2)
C31 C26 N1 C25 1.3(4)
C27 C26 N1 C25 -179.8(2)
C24 C34 N2 C35 -170.5(2)
C40 C35 N2 C34 40.5(3)
C36 C35 N2 C34 -145.3(2)
C43 C44 N3 C45 -171.3(2)
C50 C45 N3 C44 32.0(4)
C46 C45 N3 C44 -149.0(3)
C43 C53 N4 C54 177.3(2)
C59 C54 N4 C53 -40.8(3)
C55 C54 N4 C53 142.4(2)
C2 C1 O1 C13 -164.8(2)
C6 C1 O1 C13 17.4(4)
C8 C13 O1 C1 -17.6(4)
C12 C13 O1 C1 161.9(2)
